data_9003825
loop_
_publ_author_name
'Bosi, F.'
'Andreozzi, G. B.'
'Federico, M.'
'Graziani, G.'
'Lucchesi, S.'

_publ_section_title
;
 Crystal chemistry of the elbaite-schorl series
 Sample: 66c
;
_journal_name_full 'American Mineralogist'
_journal_page_first 1784
_journal_page_last 1792
_journal_paper_doi 10.2138/am.2005.1827
_journal_volume 90
_journal_year 2005
_chemical_compound_source 'Cruziero pegmatite, Minas Gerais, Brazil'
_chemical_formula_sum 'Al7.606 B3 Ca0.018 F0.319 H3.762 Li1.363 Mn0.031 Na0.549 O30.681 Si6'
_chemical_name_mineral Elbaite
_space_group_IT_number 160
_symmetry_space_group_name_Hall 'R 3 -2"'
_symmetry_space_group_name_H-M 'R 3 m :H'
_cell_angle_alpha 90
_cell_angle_beta 90
_cell_angle_gamma 120
_cell_formula_units_Z 3
_cell_length_a 15.8318
_cell_length_b 15.8318
_cell_length_c 7.0998
_cell_volume 1541.123
_database_code_amcsd 0003949
_exptl_crystal_density_diffrn 3.011
_cod_original_sg_symbol_H-M 'R 3 m'
_cod_original_formula_sum 'Ca.018 Na.549 Al7.606 Mn.031 Li1.363 B3 Si6 F.319 O30.681 H3.762'
_cod_database_code 9003825

loop_
_space_group_symop_operation_xyz
x,y,z
2/3+x,1/3+y,1/3+z
1/3+x,2/3+y,2/3+z
x,x-y,z
2/3+x,1/3+x-y,1/3+z
1/3+x,2/3+x-y,2/3+z
-y,-x,z
2/3-y,1/3-x,1/3+z
1/3-y,2/3-x,2/3+z
-x+y,y,z
2/3-x+y,1/3+y,1/3+z
1/3-x+y,2/3+y,2/3+z
-y,x-y,z
2/3-y,1/3+x-y,1/3+z
1/3-y,2/3+x-y,2/3+z
-x+y,-x,z
2/3-x+y,1/3-x,1/3+z
1/3-x+y,2/3-x,2/3+z

loop_
_atom_site_label
_atom_site_fract_x
_atom_site_fract_y
_atom_site_fract_z
_atom_site_occupancy
_atom_site_U_iso_or_equiv
_atom_site_type_symbol
_atom_site_attached_hydrogens
CaX 0.00000 0.00000 0.23136 0.01800 0.02130 Ca 0
NaX 0.00000 0.00000 0.23136 0.54900 0.02130 Na 0
AlY 0.12312 0.06156 0.63440 0.53530 0.00670 Al 0
MnY 0.12312 0.06156 0.63440 0.01030 0.00670 Mn 0
LiY 0.12312 0.06156 0.63440 0.45430 0.00670 Li 0
AlZ 0.29670 0.25987 0.60996 1.00000 0.00524 Al 0
B 0.10903 0.21806 0.45468 1.00000 0.00510 B 0
Si 0.19197 0.18988 0.00000 1.00000 0.00416 Si 0
F1W 0.00000 0.00000 0.78239 0.31900 0.04090 F 0
O-H1W 0.00000 0.00000 0.78239 0.68100 0.04090 O 1
O2 0.06015 0.12030 0.48966 0.97300 0.01410 O 0
O-H2 0.06015 0.12030 0.48966 0.02700 0.01410 O 1
O-H3V 0.26544 0.13272 0.50744 1.00000 0.01150 O 1
O4 0.09365 0.18730 0.07309 1.00000 0.00780 O 0
O5 0.18746 0.09373 0.09545 1.00000 0.00790 O 0
O6 0.19541 0.18490 0.77503 1.00000 0.00660 O 0
O7 0.28626 0.28609 0.07879 1.00000 0.00570 O 0
O8 0.20937 0.26983 0.43938 1.00000 0.00700 O 0

loop_
_cod_changelog_entry_id
_cod_changelog_entry_author
_cod_changelog_entry_date
_cod_changelog_entry_text
1
;cod-tools version 3.8.0
Id: cif_guess_AMCSD_atom_types 9581 2023-05-17 12:35:41Z saulius
;
2023-05-21T08:52:11+03:00
;Derived atom types and hydrogen counts
from atom names that follow the AMCSD naming convention
(Wat == water, O-H == hydroxyl).
;

loop_
_cod_related_entry_id
_cod_related_entry_database
_cod_related_entry_code
1 AMCSD 0003949
